data_7707593
loop_
_publ_author_name
'Pitarch-Jarque, Javier'
'Jim\'enez, Hermas R'
'Kalenius, Elina'
'Blasco, Salvador'
'Lopera, Alberto'
'Clares, M. Paz'
'Rissanen, Kari'
'Garc\'ia-Espa\~na, Enrique'

_publ_section_title
;
 Selective encapsulation of a chloride anion in a 1<i>H</i>-pyrazole
 Cu<sup>2+</sup> metallocage.
;
_journal_issue 26
_journal_name_full 'Dalton transactions (Cambridge, England : 2003)'
_journal_page_first 9010
_journal_page_last 9015
_journal_paper_doi 10.1039/d1dt01302e
_journal_volume 50
_journal_year 2021
_chemical_formula_moiety 'C40 H76 Cu4 N16 O4, 2(F6 P), 2(F), 1.33(H2 O)'
_chemical_formula_sum 'C40 H78.67 Cu4 F14 N16 O5.33 P2'
_chemical_formula_weight 1451.27
_space_group_crystal_system orthorhombic
_space_group_IT_number 72
_space_group_name_Hall '-I 2 2c'
_space_group_name_H-M_alt 'I b a m'
_atom_sites_solution_hydrogens mixed
_audit_creation_date 2019-12-10
_audit_creation_method
;
Olex2 1.2
(compiled May 29 2018 13:30:08 for OlexSys, GUI svn.r5506)
;
_audit_update_record
;
2020-10-02 deposited with the CCDC.	2021-06-02 downloaded from the CCDC.
;
_cell_angle_alpha 90
_cell_angle_beta 90
_cell_angle_gamma 90
_cell_formula_units_Z 4
_cell_length_a 13.861(3)
_cell_length_b 20.5434(17)
_cell_length_c 23.7890(18)
_cell_measurement_reflns_used 1333
_cell_measurement_temperature 291.0(2)
_cell_measurement_theta_max 32.3967
_cell_measurement_theta_min 3.2117
_cell_volume 6774.0(17)
_computing_cell_refinement
;
CrysAlisPro, Agilent Technologies,
Version 1.171.36.21 (release 14-08-2012 CrysAlis171 .NET)
(compiled Sep 14 2012,17:21:16)
;
_computing_data_collection
;
CrysAlisPro, Agilent Technologies,
Version 1.171.36.21 (release 14-08-2012 CrysAlis171 .NET)
(compiled Sep 14 2012,17:21:16)
;
_computing_data_reduction
;
CrysAlisPro, Agilent Technologies,
Version 1.171.36.21 (release 14-08-2012 CrysAlis171 .NET)
(compiled Sep 14 2012,17:21:16)
;
_computing_molecular_graphics 'Olex2 (Dolomanov et al., 2009)'
_computing_publication_material 'Olex2 (Dolomanov et al., 2009)'
_computing_structure_refinement 'ShelXL (Sheldrick, 2015)'
_computing_structure_solution
;
Superflip (Palatinus & Chapuis, 2007;Palatinus & van der Lee, 2008;
Palatinus et al., 2012)
;
_diffrn_ambient_temperature 291.0(2)
_diffrn_detector_area_resol_mean 16.0267
_diffrn_measured_fraction_theta_full 0.995
_diffrn_measured_fraction_theta_max 0.910
_diffrn_measurement_device_type 'SuperNova, Single source at offset), Sapphire3'
_diffrn_radiation_type MoK\a
_diffrn_radiation_wavelength 0.7107
_diffrn_reflns_av_R_equivalents 0.0945
_diffrn_reflns_av_unetI/netI 0.1500
_diffrn_reflns_Laue_measured_fraction_full 0.995
_diffrn_reflns_Laue_measured_fraction_max 0.910
_diffrn_reflns_limit_h_max 8
_diffrn_reflns_limit_h_min -20
_diffrn_reflns_limit_k_max 31
_diffrn_reflns_limit_k_min -17
_diffrn_reflns_limit_l_max 15
_diffrn_reflns_limit_l_min -34
_diffrn_reflns_number 12959
_diffrn_reflns_point_group_measured_fraction_full 0.995
_diffrn_reflns_point_group_measured_fraction_max 0.910
_diffrn_reflns_theta_full 25.241
_diffrn_reflns_theta_max 32.468
_diffrn_reflns_theta_min 3.218
_exptl_absorpt_coefficient_mu 1.373
_exptl_absorpt_correction_T_max 1.00000
_exptl_absorpt_correction_T_min 0.03514
_exptl_absorpt_correction_type multi-scan
_exptl_absorpt_process_details
;
CrysAlisPro, Agilent Technologies,
Version 1.171.36.21 (release 14-08-2012 CrysAlis171 .NET)
(compiled Sep 14 2012,17:21:16)
Empirical absorption correction using spherical harmonics,
 implemented in SCALE3 ABSPACK scaling algorithm.
;
_exptl_crystal_colour pink
_exptl_crystal_colour_primary pink
_exptl_crystal_density_diffrn 1.423
_exptl_crystal_description block
_exptl_crystal_F_000 2981
_exptl_crystal_size_max 0.3
_exptl_crystal_size_mid 0.1
_exptl_crystal_size_min 0.05
_refine_diff_density_max 0.723
_refine_diff_density_min -0.685
_refine_diff_density_rms 0.124
_refine_ls_extinction_method none
_refine_ls_goodness_of_fit_ref 0.921
_refine_ls_hydrogen_treatment constr
_refine_ls_matrix_type full
_refine_ls_number_parameters 209
_refine_ls_number_reflns 5683
_refine_ls_number_restraints 0
_refine_ls_restrained_S_all 0.921
_refine_ls_R_factor_all 0.2068
_refine_ls_R_factor_gt 0.0835
_refine_ls_shift/su_max 0.000
_refine_ls_shift/su_mean 0.000
_refine_ls_structure_factor_coef Fsqd
_refine_ls_weighting_details 'w=1/[\s^2^(Fo^2^)+(0.1154P)^2^] where P=(Fo^2^+2Fc^2^)/3'
_refine_ls_weighting_scheme calc
_refine_ls_wR_factor_gt 0.2034
_refine_ls_wR_factor_ref 0.2520
_reflns_Friedel_coverage 0.000
_reflns_number_gt 2350
_reflns_number_total 5683
_reflns_threshold_expression 'I > 2\s(I)'
_cod_data_source_file d1dt01302e2.cif
_cod_data_source_block CuBOX_F
_cod_depositor_comments 'Adding full bibliography for 7707593--7707596.cif.'
_cod_database_code 7707593
_shelx_shelxl_version_number 2018/3
_shelx_space_group_comment
;
The symmetry employed for this shelxl refinement is uniquely defined
by the following loop, which should always be used as a source of
symmetry information in preference to the above space-group names.
They are only intended as comments.
;
_shelx_estimated_absorpt_t_max 0.935
_shelx_estimated_absorpt_t_min 0.683
_olex2_refinement_description
;
1. Fixed Uiso
 At 1.2 times of:
  All C(H) groups, All C(H,H) groups, All N(H) groups
 At 1.5 times of:
  All O(H,H) groups
2. Others
 Sof(F3)=0.25*(1-FVAR(2))
 Sof(F2)=0.25*FVAR(2)
 Fixed Sof: F1(0.25) O2(0.3333) H2A(0.3333) H2B(0.3333)
 Fixed X: H2A(0.441449) H2B(0.34577)
 Fixed Y: H2A(0.60311) H2B(0.611271)
 Fixed Z: H2A(0.175429) H2B(0.16951)
3.a Rotating group:
 O1(H1A,H1B)
3.b Ternary CH refined with riding coordinates:
 N2(H2), N3(H3)
3.c Secondary CH2 refined with riding coordinates:
 C8(H8A,H8B), C4(H4A,H4B), C7(H7A,H7B), C9(H9A,H9B), C6(H6A,H6B), C3(H3A,H3B),
 C5(H5A,H5B)
3.d Aromatic/amide H refined with riding coordinates:
 C11(H11), C1(H1)
;
_olex2_submission_special_instructions 'No special instructions were received'

loop_
_space_group_symop_operation_xyz
'x, y, z'
'-x, -y, z'
'x, -y, -z+1/2'
'-x, y, -z+1/2'
'x+1/2, y+1/2, z+1/2'
'-x+1/2, -y+1/2, z+1/2'
'x+1/2, -y+1/2, -z+1'
'-x+1/2, y+1/2, -z+1'
'-x, -y, -z'
'x, y, -z'
'-x, y, z-1/2'
'x, -y, z-1/2'
'-x+1/2, -y+1/2, -z+1/2'
'x+1/2, y+1/2, -z+1/2'
'-x+1/2, y+1/2, z'
'x+1/2, -y+1/2, z'

loop_
_atom_site_label
_atom_site_type_symbol
_atom_site_fract_x
_atom_site_fract_y
_atom_site_fract_z
_atom_site_U_iso_or_equiv
_atom_site_adp_type
_atom_site_occupancy
_atom_site_site_symmetry_order
_atom_site_calc_flag
_atom_site_refinement_flags_posn
_atom_site_refinement_flags_adp
_atom_site_refinement_flags_occupancy
_atom_site_disorder_assembly
_atom_site_disorder_group
Cu1 Cu 0.16126(5) 0.35198(3) 0.08273(2) 0.0345(2) Uani 1 1 d . . . . .
P1 P 0.250000 0.250000 0.250000 0.0530(6) Uani 1 2 d S T P . .
F5 F 0.1825(3) 0.31534(16) 0.23786(14) 0.0710(12) Uani 1 1 d . . . . .
F4 F 0.1643(3) 0.2183(2) 0.29260(17) 0.0818(13) Uani 1 1 d . . . . .
N2 N 0.0627(3) 0.31175(18) 0.13773(16) 0.0386(10) Uani 1 1 d . . . . .
H2 H 0.100766 0.289639 0.166739 0.046 Uiso 1 1 calc R . . . .
N3 N 0.2589(3) 0.39448(17) 0.13830(18) 0.0417(11) Uani 1 1 d . . . . .
H3 H 0.274023 0.361367 0.166618 0.050 Uiso 1 1 calc R . . . .
N4 N 0.2474(3) 0.39029(17) 0.02885(16) 0.0371(10) Uani 1 1 d . . . . .
N1 N 0.0730(3) 0.31609(17) 0.02812(15) 0.0348(9) Uani 1 1 d . . . . .
O1 O 0.2562(4) 0.2541(2) 0.08949(17) 0.0691(14) Uani 1 1 d . . . . .
H1A H 0.286406 0.250109 0.123550 0.104 Uiso 1 1 d GR . . . .
H1B H 0.222531 0.218507 0.077913 0.104 Uiso 1 1 d GR . . . .
C10 C 0.3344(4) 0.4121(2) 0.0461(2) 0.0390(12) Uani 1 1 d . . . . .
C8 C 0.2209(5) 0.4514(2) 0.1691(2) 0.0442(14) Uani 1 1 d . . . . .
H8A H 0.273093 0.471335 0.190138 0.053 Uiso 1 1 calc R . . . .
H8B H 0.172953 0.436633 0.195990 0.053 Uiso 1 1 calc R . . . .
C4 C -0.0029(4) 0.3561(3) 0.1678(2) 0.0451(14) Uani 1 1 d . . . . .
H4A H 0.035118 0.383250 0.192780 0.054 Uiso 1 1 calc R . . . .
H4B H -0.045955 0.330283 0.190968 0.054 Uiso 1 1 calc R . . . .
C7 C 0.1758(5) 0.5022(2) 0.1315(2) 0.0478(15) Uani 1 1 d . . . . .
H7A H 0.130112 0.481293 0.106333 0.057 Uiso 1 1 calc R . . . .
H7B H 0.225565 0.522270 0.108684 0.057 Uiso 1 1 calc R . . . .
C2 C 0.0101(4) 0.2714(2) 0.0457(2) 0.0389(12) Uani 1 1 d . . . . .
C9 C 0.3501(5) 0.4088(3) 0.1086(2) 0.0489(15) Uani 1 1 d . . . . .
H9A H 0.397054 0.375219 0.117008 0.059 Uiso 1 1 calc R . . . .
H9B H 0.375693 0.450064 0.121727 0.059 Uiso 1 1 calc R . . . .
C6 C 0.1243(5) 0.5542(3) 0.1652(2) 0.0514(15) Uani 1 1 d . . . . .
H6A H 0.172061 0.579389 0.185515 0.062 Uiso 1 1 calc R . . . .
H6B H 0.083307 0.533048 0.192796 0.062 Uiso 1 1 calc R . . . .
C3 C 0.0087(5) 0.2599(2) 0.1079(2) 0.0433(14) Uani 1 1 d . . . . .
H3A H -0.057501 0.259210 0.121029 0.052 Uiso 1 1 calc R . . . .
H3B H 0.037484 0.217953 0.116074 0.052 Uiso 1 1 calc R . . . .
C5 C -0.0629(4) 0.3996(2) 0.1305(2) 0.0433(14) Uani 1 1 d . . . . .
H5A H -0.104366 0.373063 0.107048 0.052 Uiso 1 1 calc R . . . .
H5B H -0.020701 0.424546 0.106151 0.052 Uiso 1 1 calc R . . . .
C11 C 0.3911(6) 0.4273(3) 0.000000 0.046(2) Uani 1 2 d S T P . .
H11 H 0.453472 0.443948 0.000000 0.055 Uiso 1 2 calc RS T P . .
C1 C -0.0326(6) 0.2424(3) 0.000000 0.048(2) Uani 1 2 d S T P . .
H1 H -0.079905 0.210243 0.000000 0.058 Uiso 1 2 calc RS T P . .
F1 F 0.000000 0.1550(7) 0.250000 0.122(5) Uani 0.5 2 d S T P . .
F6 F 0.1993(4) 0.21271(18) 0.19423(15) 0.0826(13) Uani 1 1 d . . . . .
F2 F 0.179(5) 0.1661(12) 0.000000 0.14(2) Uani 0.32(3) 2 d S T P A 2
F3 F 0.274(4) 0.1632(15) 0.000000 0.067(18) Uani 0.18(3) 2 d S T P A 1
O2 O 0.3957(12) 0.5855(6) 0.1600(8) 0.110(7) Uani 0.3333 1 d . . . . .
H2A H 0.441449 0.603110 0.175429 0.165 Uiso 0.3333 1 d R . . . .
H2B H 0.345770 0.611271 0.169510 0.165 Uiso 0.3333 1 d R . . . .

loop_
_atom_site_aniso_label
_atom_site_aniso_U_11
_atom_site_aniso_U_22
_atom_site_aniso_U_33
_atom_site_aniso_U_23
_atom_site_aniso_U_13
_atom_site_aniso_U_12
Cu1 0.0472(4) 0.0350(3) 0.0212(3) 0.0000(2) -0.0016(3) 0.0008(3)
P1 0.0697(17) 0.0598(12) 0.0294(10) 0.0083(9) -0.0014(12) 0.0177(12)
F5 0.096(3) 0.074(2) 0.043(2) 0.0146(17) -0.001(2) 0.036(2)
F4 0.085(3) 0.097(3) 0.064(3) 0.030(2) 0.023(3) 0.014(2)
N2 0.046(3) 0.050(2) 0.020(2) 0.0084(17) 0.000(2) 0.005(2)
N3 0.061(3) 0.035(2) 0.029(2) -0.0007(16) -0.013(3) 0.003(2)
N4 0.046(3) 0.045(2) 0.021(2) 0.0000(16) -0.002(2) -0.004(2)
N1 0.047(2) 0.0387(19) 0.0187(18) 0.0015(15) 0.001(2) -0.0039(19)
O1 0.086(4) 0.074(3) 0.047(3) 0.002(2) -0.008(3) 0.020(3)
C10 0.043(3) 0.035(2) 0.039(3) -0.002(2) -0.007(3) 0.005(2)
C8 0.058(4) 0.046(3) 0.028(3) -0.007(2) -0.006(3) 0.005(3)
C4 0.053(4) 0.056(3) 0.026(3) 0.000(2) 0.009(3) 0.007(3)
C7 0.064(4) 0.044(3) 0.035(3) -0.009(2) -0.010(3) 0.015(3)
C2 0.050(3) 0.036(2) 0.031(2) 0.0053(19) 0.001(3) -0.002(2)
C9 0.060(4) 0.053(3) 0.033(3) -0.006(2) -0.011(3) 0.002(3)
C6 0.062(4) 0.047(3) 0.045(3) -0.009(2) -0.008(3) 0.002(3)
C3 0.058(4) 0.040(2) 0.031(3) 0.009(2) 0.013(3) -0.002(3)
C5 0.054(4) 0.044(3) 0.033(3) 0.011(2) 0.011(3) 0.006(3)
C11 0.046(5) 0.039(4) 0.053(5) 0.000 0.000 -0.002(4)
C1 0.058(5) 0.037(3) 0.049(5) 0.000 0.000 -0.013(4)
F1 0.076(9) 0.134(11) 0.155(15) 0.000 -0.014(12) 0.000
F6 0.126(4) 0.079(2) 0.043(2) -0.0025(18) -0.030(3) 0.008(3)
F2 0.23(6) 0.089(14) 0.098(19) 0.000 0.000 0.04(2)
F3 0.10(4) 0.056(17) 0.049(19) 0.000 0.000 -0.019(19)
O2 0.095(13) 0.065(8) 0.169(18) -0.059(11) 0.029(14) -0.029(9)

loop_
_atom_type_symbol
_atom_type_description
_atom_type_scat_dispersion_real
_atom_type_scat_dispersion_imag
_atom_type_scat_source
C C 0.0033 0.0016 'International Tables Vol C Tables 4.2.6.8 and 6.1.1.4'
H H 0.0000 0.0000 'International Tables Vol C Tables 4.2.6.8 and 6.1.1.4'
Cu Cu 0.3201 1.2651 'International Tables Vol C Tables 4.2.6.8 and 6.1.1.4'
F F 0.0171 0.0103 'International Tables Vol C Tables 4.2.6.8 and 6.1.1.4'
N N 0.0061 0.0033 'International Tables Vol C Tables 4.2.6.8 and 6.1.1.4'
O O 0.0106 0.0060 'International Tables Vol C Tables 4.2.6.8 and 6.1.1.4'
P P 0.1023 0.0942 'International Tables Vol C Tables 4.2.6.8 and 6.1.1.4'

loop_
_geom_angle_atom_site_label_1
_geom_angle_atom_site_label_2
_geom_angle_atom_site_label_3
_geom_angle
_geom_angle_site_symmetry_1
_geom_angle_site_symmetry_3
_geom_angle_publ_flag
N2 Cu1 N3 101.27(17) . . ?
N2 Cu1 O1 89.12(16) . . ?
N3 Cu1 O1 87.29(16) . . ?
N4 Cu1 N2 176.96(17) . . ?
N4 Cu1 N3 81.26(18) . . ?
N4 Cu1 N1 95.81(16) . . ?
N4 Cu1 O1 92.70(16) . . ?
N1 Cu1 N2 81.63(16) . . ?
N1 Cu1 N3 176.80(16) . . ?
N1 Cu1 O1 94.13(17) . . ?
F5 P1 F5 180.0(2) 13 . ?
F5 P1 F4 91.13(19) . . ?
F5 P1 F4 88.87(19) 13 . ?
F5 P1 F4 88.87(19) . 13 ?
F5 P1 F4 91.13(19) 13 13 ?
F5 P1 F6 89.76(19) 13 13 ?
F5 P1 F6 90.24(19) 13 . ?
F5 P1 F6 90.24(19) . 13 ?
F5 P1 F6 89.76(19) . . ?
F4 P1 F4 180.0(3) 13 . ?
F6 P1 F4 89.8(2) 13 . ?
F6 P1 F4 90.2(2) 13 13 ?
F6 P1 F4 89.8(2) . 13 ?
F6 P1 F4 90.2(2) . . ?
F6 P1 F6 180.0 . 13 ?
C4 N2 Cu1 118.0(3) . . ?
C4 N2 C3 111.4(4) . . ?
C3 N2 Cu1 108.5(3) . . ?
C8 N3 Cu1 114.5(3) . . ?
C8 N3 C9 112.6(4) . . ?
C9 N3 Cu1 109.6(3) . . ?
N4 N4 Cu1 131.88(12) 10 . ?
C10 N4 Cu1 119.2(3) . . ?
C10 N4 N4 107.7(3) . 10 ?
N1 N1 Cu1 132.29(11) 10 . ?
C2 N1 Cu1 117.8(3) . . ?
C2 N1 N1 108.3(3) . 10 ?
N4 C10 C9 114.5(5) . . ?
N4 C10 C11 109.9(5) . . ?
C11 C10 C9 135.3(5) . . ?
N3 C8 C7 113.5(4) . . ?
N2 C4 C5 114.9(4) . . ?
C8 C7 C6 111.5(4) . . ?
N1 C2 C3 115.2(5) . . ?
N1 C2 C1 109.5(5) . . ?
C1 C2 C3 134.9(5) . . ?
N3 C9 C10 111.0(5) . . ?
C7 C6 C5 114.6(5) . 2_565 ?
N2 C3 C2 110.7(4) . . ?
C4 C5 C6 111.1(4) . 2_565 ?
C10 C11 C10 104.8(7) . 10 ?
C2 C1 C2 104.5(6) . 10 ?

loop_
_geom_bond_atom_site_label_1
_geom_bond_atom_site_label_2
_geom_bond_distance
_geom_bond_site_symmetry_2
_geom_bond_publ_flag
Cu1 N2 2.064(4) . ?
Cu1 N3 2.083(4) . ?
Cu1 N4 1.920(4) . ?
Cu1 N1 1.931(4) . ?
Cu1 O1 2.409(4) . ?
P1 F5 1.661(3) 13 ?
P1 F5 1.661(3) . ?
P1 F4 1.691(4) . ?
P1 F4 1.691(4) 13 ?
P1 F6 1.685(4) 13 ?
P1 F6 1.685(4) . ?
N2 C4 1.473(6) . ?
N2 C3 1.483(7) . ?
N3 C8 1.478(6) . ?
N3 C9 1.478(7) . ?
N4 N4 1.372(8) 10 ?
N4 C10 1.351(6) . ?
N1 N1 1.338(7) 10 ?
N1 C2 1.333(6) . ?
C10 C9 1.504(8) . ?
C10 C11 1.384(7) . ?
C8 C7 1.511(7) . ?
C4 C5 1.509(7) . ?
C7 C6 1.515(7) . ?
C2 C3 1.498(7) . ?
C2 C1 1.374(7) . ?
C6 C5 1.519(8) 2_565 ?

loop_
_geom_hbond_atom_site_label_D
_geom_hbond_atom_site_label_H
_geom_hbond_atom_site_label_A
_geom_hbond_distance_DH
_geom_hbond_distance_HA
_geom_hbond_distance_DA
_geom_hbond_angle_DHA
_geom_hbond_site_symmetry_A
_geom_hbond_publ_flag
N2 H2 F5 0.98 2.10 2.905(5) 137.7 . yes
N2 H2 F6 0.98 2.19 3.087(6) 151.7 . yes
N3 H3 F5 0.98 2.32 3.062(6) 132.0 . yes
N3 H3 F4 0.98 2.09 3.034(5) 162.2 13 yes
O1 H1A F4 0.92 2.21 3.066(6) 156.3 13 yes
O1 H1A F6 0.92 2.21 2.748(6) 117.1 . yes
